data_7214219
loop_
_publ_author_name
'D\'eniz, Mariadel'
'Hern\'andez-Rodr\'iguez, Irene'
'Pas\'an, Jorge'
'Fabelo, Oscar'
'Ca\~nadillas-Delgado, Laura'
'Vallejo, Julia'
'Julve, Miguel'
'Lloret, Francesc'
'Ruiz-P\'erez, Catalina'

_publ_section_title
;
 Syntheses, crystal structures and magnetic properties of five new
 manganese(ii) complexes: influence of the conformation of different
 alkyl/aryl substituted malonate ligands on the crystal packing
;
_journal_issue 13
_journal_name_full CrystEngComm
_journal_page_first 2766
_journal_paper_doi 10.1039/c3ce42086h
_journal_volume 16
_journal_year 2014
_chemical_formula_sum 'C4 H6 Mn O5'
_chemical_formula_weight 189.03
_chemical_name_systematic
;
 ?
;
_space_group_IT_number 33
_symmetry_cell_setting orthorhombic
_symmetry_space_group_name_Hall 'P 2c -2n'
_symmetry_space_group_name_H-M 'P n a 21'
_atom_sites_solution_hydrogens geom
_atom_sites_solution_primary direct
_atom_sites_solution_secondary difmap
_audit_creation_method SHELXL-97
_cell_angle_alpha 90.00
_cell_angle_beta 90.00
_cell_angle_gamma 90.00
_cell_formula_units_Z 4
_cell_length_a 8.2063(5)
_cell_length_b 8.2062(5)
_cell_length_c 9.3823(10)
_cell_measurement_temperature 293(2)
_cell_volume 631.83(9)
_computing_cell_refinement 'Dirax/lsq (Duisenberg & Schreurs, 1989-2000)'
_computing_data_collection 'Collect (Nonius BV, 1997-2000)'
_computing_data_reduction 'EvalCCD (Duisenberg & Schreurs 1990-2000)'
_computing_structure_refinement 'SHELXL-97 (Sheldrick, 1997)'
_computing_structure_solution 'SIR92, J. Appl. Cryst. 26, 343-350, (1993)'
_diffrn_ambient_temperature 293(2)
_diffrn_detector 'CCD plate'
_diffrn_detector_area_resol_mean 9
_diffrn_measured_fraction_theta_full 0.996
_diffrn_measured_fraction_theta_max 0.996
_diffrn_measurement_device '95mm CCD camera on \k-goniostat'
_diffrn_measurement_device_type KappaCCD
_diffrn_measurement_method 'CCD rotation images, thick slices'
_diffrn_radiation_monochromator 'horizonally mounted graphite crystal'
_diffrn_radiation_probe x-ray
_diffrn_radiation_type MoK\a
_diffrn_radiation_wavelength 0.71073
_diffrn_reflns_av_R_equivalents 0.0282
_diffrn_reflns_av_sigmaI/netI 0.0303
_diffrn_reflns_limit_h_max 10
_diffrn_reflns_limit_h_min -9
_diffrn_reflns_limit_k_max 10
_diffrn_reflns_limit_k_min -10
_diffrn_reflns_limit_l_max 12
_diffrn_reflns_limit_l_min -12
_diffrn_reflns_number 6249
_diffrn_reflns_theta_full 27.47
_diffrn_reflns_theta_max 27.47
_diffrn_reflns_theta_min 3.30
_diffrn_source 'Enraf Nonius FR590'
_exptl_absorpt_coefficient_mu 2.046
_exptl_absorpt_correction_T_max 0.6460
_exptl_absorpt_correction_T_min 0.6422
_exptl_absorpt_correction_type sphere
_exptl_absorpt_process_details
;
Interpolation using  Int.Tab. Vol. C (1992) p. 523,Tab. 6.3.3.3
for values of muR in the range 0-2.5, and Int.Tab. Vol.II (1959)
p.302; Table 5.3.6 B for muR in the range 2.6-10.0.
The interpolation procedure of C.W.Dwiggins Jr (Acta Cryst.(1975)
A31,146-148) is used with some modification.
;
_exptl_crystal_colour Colourless
_exptl_crystal_density_diffrn 1.987
_exptl_crystal_density_method 'not measured'
_exptl_crystal_description Irregular
_exptl_crystal_F_000 380
_exptl_crystal_size_max 0.16
_exptl_crystal_size_mid 0.14
_exptl_crystal_size_min 0.10
_exptl_crystal_size_rad 0.1300
_refine_diff_density_max 0.228
_refine_diff_density_min -0.278
_refine_diff_density_rms 0.064
_refine_ls_abs_structure_details 'Flack H D (1983), Acta Cryst. A39, 876-881'
_refine_ls_abs_structure_Flack 0.024(19)
_refine_ls_extinction_method none
_refine_ls_goodness_of_fit_ref 1.108
_refine_ls_hydrogen_treatment mixed
_refine_ls_matrix_type full
_refine_ls_number_parameters 100
_refine_ls_number_reflns 1432
_refine_ls_number_restraints 4
_refine_ls_restrained_S_all 1.113
_refine_ls_R_factor_all 0.0312
_refine_ls_R_factor_gt 0.0244
_refine_ls_shift/su_max 0.000
_refine_ls_shift/su_mean 0.000
_refine_ls_structure_factor_coef Fsqd
_refine_ls_weighting_details 'calc w=1/[\s^2^(Fo^2^)+(0.0193P)^2^+0.0000P] where P=(Fo^2^+2Fc^2^)/3'
_refine_ls_weighting_scheme calc
_refine_ls_wR_factor_gt 0.0438
_refine_ls_wR_factor_ref 0.0456
_reflns_number_gt 1290
_reflns_number_total 1432
_reflns_threshold_expression >2sigma(I)
_cod_data_source_file c3ce42086h2.cif
_cod_data_source_block shelxl
_cod_depositor_comments
;
The following automatic conversions were performed:

'_symmetry_cell_setting' value 'Orthorhombic' changed to
'orthorhombic' according to
/usr/data/users/saulius/crontab/automatic-downloads/current/RSC/lib/dictionaries/cif_core.dic
dictionary named 'cif_core.dic' version 2.4.2 from 2011-04-26.

Automatic conversion script
Id: cif_fix_values 2281 2013-09-26 08:29:07Z andrius 
;
_cod_original_sg_symbol_H-M Pna21
_cod_database_code 7214219

loop_
_symmetry_equiv_pos_as_xyz
'x, y, z'
'-x, -y, z+1/2'
'-x+1/2, y+1/2, z+1/2'
'x+1/2, -y+1/2, z'

loop_
_atom_site_label
_atom_site_type_symbol
_atom_site_fract_x
_atom_site_fract_y
_atom_site_fract_z
_atom_site_U_iso_or_equiv
_atom_site_adp_type
_atom_site_occupancy
_atom_site_symmetry_multiplicity
_atom_site_calc_flag
_atom_site_refinement_flags
Mn1 Mn 0.20151(3) 0.29125(3) 0.83882(4) 0.02198(9) Uani 1 1 d .
O1W O 0.1201(2) 0.4686(3) 0.9857(2) 0.0376(5) Uani 1 1 d D
O2 O 0.1708(2) 0.4487(2) 0.6632(2) 0.0352(4) Uani 1 1 d .
O4 O 0.45627(18) 0.33921(17) 0.80701(15) 0.0261(4) Uani 1 1 d .
C1 C 0.2639(3) 0.5502(3) 0.6063(3) 0.0252(5) Uani 1 1 d .
C2 C 0.4308(3) 0.5875(3) 0.6694(3) 0.0273(5) Uani 1 1 d .
H2 H 0.4966 0.6402 0.5955 0.033 Uiso 1 1 calc R
C4 C 0.4127(4) 0.7072(3) 0.7937(3) 0.0416(7) Uani 1 1 d .
H4A H 0.3551 0.8024 0.7620 0.062 Uiso 1 1 calc R
H4B H 0.5186 0.7382 0.8275 0.062 Uiso 1 1 calc R
H4C H 0.3529 0.6561 0.8695 0.062 Uiso 1 1 calc R
O3 O 0.67058(19) 0.4240(2) 0.69160(18) 0.0322(4) Uani 1 1 d .
C3 C 0.5238(3) 0.4404(3) 0.7232(2) 0.0237(5) Uani 1 1 d .
O1 O 0.2196(2) 0.6290(2) 0.49934(18) 0.0369(4) Uani 1 1 d .
H1WB H 0.021(2) 0.475(4) 1.007(3) 0.060(10) Uiso 1 1 d D
H1WA H 0.183(3) 0.489(6) 1.055(3) 0.098(18) Uiso 1 1 d D

loop_
_atom_site_aniso_label
_atom_site_aniso_U_11
_atom_site_aniso_U_22
_atom_site_aniso_U_33
_atom_site_aniso_U_23
_atom_site_aniso_U_13
_atom_site_aniso_U_12
Mn1 0.02459(17) 0.02172(15) 0.01962(14) 0.00644(19) -0.0047(2) -0.00703(14)
O1W 0.0262(12) 0.0449(12) 0.0418(11) -0.0029(10) 0.0037(10) 0.0023(9)
O2 0.0288(9) 0.0408(10) 0.0360(9) 0.0200(9) -0.0083(9) -0.0114(9)
O4 0.0222(7) 0.0255(7) 0.0306(10) 0.0117(6) 0.0002(7) 0.0000(6)
C1 0.0241(12) 0.0261(12) 0.0254(12) 0.0063(10) 0.0006(10) 0.0038(10)
C2 0.0253(12) 0.0261(11) 0.0304(12) 0.0089(10) -0.0014(10) -0.0024(10)
C4 0.0454(15) 0.0315(13) 0.0480(17) -0.0002(11) -0.0078(12) 0.0009(12)
O3 0.0224(9) 0.0366(10) 0.0375(10) 0.0115(8) 0.0044(8) 0.0023(7)
C3 0.0243(14) 0.0247(12) 0.0221(11) 0.0021(9) -0.0021(9) -0.0019(10)
O1 0.0320(11) 0.0452(11) 0.0335(9) 0.0231(9) -0.0040(8) 0.0002(9)

loop_
_atom_type_symbol
_atom_type_description
_atom_type_scat_dispersion_real
_atom_type_scat_dispersion_imag
_atom_type_scat_source
C C 0.0033 0.0016 'International Tables Vol C Tables 4.2.6.8 and 6.1.1.4'
H H 0.0000 0.0000 'International Tables Vol C Tables 4.2.6.8 and 6.1.1.4'
O O 0.0106 0.0060 'International Tables Vol C Tables 4.2.6.8 and 6.1.1.4'
Mn Mn 0.3368 0.7283 'International Tables Vol C Tables 4.2.6.8 and 6.1.1.4'

loop_
_geom_angle_atom_site_label_1
_geom_angle_atom_site_label_2
_geom_angle_atom_site_label_3
_geom_angle
_geom_angle_site_symmetry_1
_geom_angle_site_symmetry_3
O2 Mn1 O1 168.51(7) . 3_545
O2 Mn1 O1W 92.87(8) . .
O1 Mn1 O1W 93.79(8) 3_545 .
O2 Mn1 O4 84.00(6) . .
O1 Mn1 O4 85.19(6) 3_545 .
O1W Mn1 O4 105.80(7) . .
O2 Mn1 O3 89.30(7) . 4_455
O1 Mn1 O3 88.71(7) 3_545 4_455
O1W Mn1 O3 154.53(7) . 4_455
O4 Mn1 O3 99.66(6) . 4_455
O2 Mn1 O4 94.55(6) . 4_455
O1 Mn1 O4 93.87(6) 3_545 4_455
O1W Mn1 O4 97.38(7) . 4_455
O4 Mn1 O4 156.81(6) . 4_455
O3 Mn1 O4 57.15(5) 4_455 4_455
O2 Mn1 C3 93.11(7) . 4_455
O1 Mn1 C3 90.49(7) 3_545 4_455
O1W Mn1 C3 126.27(8) . 4_455
O4 Mn1 C3 127.93(6) . 4_455
O3 Mn1 C3 28.28(6) 4_455 4_455
O4 Mn1 C3 28.90(6) 4_455 4_455
C1 O2 Mn1 131.98(16) . .
C3 O4 Mn1 129.07(13) . .
C3 O4 Mn1 90.15(12) . 4
Mn1 O4 Mn1 138.47(7) . 4
O1 C1 O2 120.7(2) . .
O1 C1 C2 118.1(2) . .
O2 C1 C2 121.2(2) . .
C3 C2 C1 115.00(19) . .
C3 C2 C4 107.83(19) . .
C1 C2 C4 109.73(19) . .
C3 O3 Mn1 92.72(14) . 4
O3 C3 O4 119.9(2) . .
O3 C3 C2 119.6(2) . .
O4 C3 C2 120.44(19) . .
O3 C3 Mn1 59.00(12) . 4
O4 C3 Mn1 60.96(11) . 4
C2 C3 Mn1 173.15(16) . 4
C1 O1 Mn1 144.17(17) . 3_554

loop_
_geom_bond_atom_site_label_1
_geom_bond_atom_site_label_2
_geom_bond_distance
_geom_bond_site_symmetry_2
Mn1 O2 2.1093(19) .
Mn1 O1 2.1120(17) 3_545
Mn1 O1W 2.113(2) .
Mn1 O4 2.1482(15) .
Mn1 O3 2.2566(17) 4_455
Mn1 O4 2.2991(14) 4_455
Mn1 C3 2.630(2) 4_455
O2 C1 1.249(3) .
O4 C3 1.271(3) .
O4 Mn1 2.2991(14) 4
C1 O1 1.248(3) .
C1 C2 1.523(3) .
C2 C3 1.515(3) .
C2 C4 1.532(4) .
O3 C3 1.247(3) .
O3 Mn1 2.2566(17) 4
C3 Mn1 2.630(2) 4
O1 Mn1 2.1120(17) 3_554
